data_7030817
loop_
_publ_author_name
'Komiya, Naruyoshi'
'Okada, Minoru'
'Fukumoto, Kanako'
'Iwata, Shotaro'
'Naota, Takeshi'

_publ_section_title
;
 Solid-state emission enhancement in vaulted
 trans-bis(salicylaldiminato)platinum(ii) crystals with halogen
 functionality.
;
_journal_issue 26
_journal_name_full 'Dalton transactions (Cambridge, England : 2003)'
_journal_page_first 10074
_journal_page_last 10085
_journal_paper_doi 10.1039/c4dt00560k
_journal_volume 43
_journal_year 2014
_chemical_formula_moiety 'C16 H14 Cl2 N2 O2 Pt '
_chemical_formula_sum 'C16 H14 Cl2 N2 O2 Pt'
_chemical_formula_weight 532.29
_space_group_IT_number 29
_symmetry_cell_setting orthorhombic
_symmetry_Int_Tables_number 29
_symmetry_space_group_name_Hall 'P 2c -2ac'
_symmetry_space_group_name_H-M 'P c a 21'
_cell_angle_alpha 90.0000
_cell_angle_beta 90.0000
_cell_angle_gamma 90.0000
_cell_formula_units_Z 4
_cell_length_a 19.0605(12)
_cell_length_b 10.8765(7)
_cell_length_c 7.6109(5)
_cell_measurement_reflns_used 36284
_cell_measurement_temperature 113.1
_cell_measurement_theta_max 27.5
_cell_measurement_theta_min 3.2
_cell_volume 1577.83(18)
_computing_cell_refinement PROCESS-AUTO
_computing_data_collection PROCESS-AUTO
_computing_data_reduction CrystalStructure
_computing_publication_material 'CrystalStructure 3.8'
_computing_structure_refinement CRYSTALS
_computing_structure_solution SIR92
_diffrn_ambient_temperature 113
_diffrn_detector_area_resol_mean 10.00
_diffrn_measured_fraction_theta_full 0.998
_diffrn_measured_fraction_theta_max 0.998
_diffrn_measurement_device_type 'Rigaku RAXIS-RAPID'
_diffrn_measurement_method \w
_diffrn_radiation_type 'Mo K\a'
_diffrn_radiation_wavelength 0.71075
_diffrn_reflns_av_R_equivalents 0.061
_diffrn_reflns_limit_h_max 23
_diffrn_reflns_limit_h_min -24
_diffrn_reflns_limit_k_max 14
_diffrn_reflns_limit_k_min -14
_diffrn_reflns_limit_l_max 9
_diffrn_reflns_limit_l_min -9
_diffrn_reflns_number 34894
_diffrn_reflns_theta_full 27.45
_diffrn_reflns_theta_max 27.45
_exptl_absorpt_coefficient_mu 9.205
_exptl_absorpt_correction_T_max 0.398
_exptl_absorpt_correction_T_min 0.294
_exptl_absorpt_correction_type numerical
_exptl_absorpt_process_details
;
    Higashi, T. (1999). Program for Absorption Correction.
    Rigaku Corporation, Tokyo, Japan.
;
_exptl_crystal_colour yellow
_exptl_crystal_density_diffrn 2.241
_exptl_crystal_density_method 'not measured'
_exptl_crystal_description block
_exptl_crystal_F_000 1008.00
_exptl_crystal_size_max 0.20
_exptl_crystal_size_mid 0.20
_exptl_crystal_size_min 0.10
_refine_diff_density_max 1.57
_refine_diff_density_min -1.47
_refine_ls_extinction_coef 2.0(4)
_refine_ls_extinction_method 'Larson (1970) Crystallographic Computing eq. 22'
_refine_ls_goodness_of_fit_ref 1.013
_refine_ls_hydrogen_treatment refall
_refine_ls_number_parameters 223
_refine_ls_number_reflns 3707
_refine_ls_R_factor_gt 0.0179
_refine_ls_shift/su_max 0.0000
_refine_ls_structure_factor_coef Fsqd
_refine_ls_weighting_details 'w = 1/\s^2^(Fo^2^)'
_refine_ls_weighting_scheme sigma
_refine_ls_wR_factor_ref 0.0309
_reflns_number_gt 3038
_reflns_number_total 3595
_reflns_threshold_expression F^2^>2.0\s(F^2^)
_cod_data_source_file c4dt00560k2.cif
_cod_data_source_block 4b
_cod_depositor_comments 'Adding full bibliography for 7030811--7030817.cif.'
_cod_original_formula_sum 'C16 H14 Cl2 N2 O2 Pt '
_cod_database_code 7030817

loop_
_symmetry_equiv_pos_site_id
_symmetry_equiv_pos_as_xyz
1 +X,+Y,+Z
2 1/2-X,+Y,1/2+Z
3 1/2+X,-Y,+Z
4 -X,-Y,1/2+Z

loop_
_atom_site_label
_atom_site_type_symbol
_atom_site_fract_x
_atom_site_fract_y
_atom_site_fract_z
_atom_site_U_iso_or_equiv
_atom_site_adp_type
_atom_site_occupancy
_atom_site_symmetry_multiplicity
_atom_site_calc_flag
_atom_site_refinement_flags
Pt(1) Pt 0.533030(10) 0.260450(10) 0.50499(13) 0.00992(2) Uani 1.00 1 d .
Cl(1) Cl 0.89707(4) 0.27574(9) 0.4824(4) 0.0195(3) Uani 1.00 1 d .
Cl(2) Cl 0.17147(5) 0.21058(10) 0.59224(19) 0.0181(2) Uani 1.00 1 d .
O(1) O 0.63374(11) 0.3110(2) 0.4973(11) 0.0159(6) Uani 1.00 1 d .
O(2) O 0.43265(12) 0.2075(2) 0.5074(11) 0.0159(6) Uani 1.00 1 d .
N(1) N 0.55249(18) 0.1005(3) 0.3746(5) 0.0133(9) Uani 1.00 1 d .
N(2) N 0.51293(19) 0.4200(3) 0.6245(5) 0.0134(10) Uani 1.00 1 d .
C(1) C 0.4935(2) 0.0193(4) 0.3234(7) 0.0234(13) Uani 1.00 1 d .
C(2) C 0.6149(2) 0.0641(3) 0.3307(6) 0.0157(12) Uani 1.00 1 d .
C(3) C 0.6810(2) 0.1241(3) 0.3650(5) 0.0099(10) Uani 1.00 1 d .
C(4) C 0.68715(19) 0.2414(3) 0.4476(5) 0.0176(11) Uani 1.00 1 d .
C(5) C 0.75521(19) 0.2877(3) 0.4767(11) 0.0121(12) Uani 1.00 1 d .
C(6) C 0.8137(2) 0.2201(3) 0.4280(5) 0.0171(10) Uani 1.00 1 d .
C(7) C 0.8086(2) 0.1070(4) 0.3450(6) 0.0166(11) Uani 1.00 1 d .
C(8) C 0.7419(2) 0.0615(3) 0.3130(5) 0.0176(12) Uani 1.00 1 d .
C(9) C 0.5700(2) 0.5073(3) 0.6603(6) 0.0199(13) Uani 1.00 1 d .
C(10) C 0.4508(2) 0.4521(3) 0.6787(6) 0.0140(12) Uani 1.00 1 d .
C(11) C 0.3864(2) 0.3863(3) 0.6586(6) 0.0149(12) Uani 1.00 1 d .
C(12) C 0.3794(2) 0.2716(4) 0.5718(5) 0.0126(10) Uani 1.00 1 d .
C(13) C 0.3120(2) 0.2182(4) 0.5549(5) 0.0154(11) Uani 1.00 1 d .
C(14) C 0.2539(2) 0.2789(3) 0.6216(5) 0.0158(10) Uani 1.00 1 d .
C(15) C 0.2591(3) 0.3904(3) 0.7089(6) 0.0160(14) Uani 1.00 1 d .
C(16) C 0.3244(2) 0.4427(3) 0.7246(6) 0.0141(11) Uani 1.00 1 d .
H(1) H 0.4844 -0.0377 0.4153 0.028 Uiso 1.00 1 c R
H(2) H 0.5054 -0.0242 0.2193 0.028 Uiso 1.00 1 c R
H(3) H 0.4528 0.0675 0.3028 0.028 Uiso 1.00 1 c R
H(4) H 0.6174 -0.0114 0.2683 0.019 Uiso 1.00 1 c R
H(5) H 0.7610 0.3660 0.5300 0.015 Uiso 1.00 1 c R
H(6) H 0.8492 0.0623 0.3114 0.020 Uiso 1.00 1 c R
H(7) H 0.7372 -0.0149 0.2537 0.021 Uiso 1.00 1 c R
H(8) H 0.5894 0.4909 0.7729 0.024 Uiso 1.00 1 c R
H(9) H 0.5522 0.5888 0.6577 0.024 Uiso 1.00 1 c R
H(10) H 0.6055 0.4986 0.5733 0.024 Uiso 1.00 1 c R
H(11) H 0.4479 0.5285 0.7389 0.017 Uiso 1.00 1 c R
H(12) H 0.3066 0.1410 0.4980 0.018 Uiso 1.00 1 c R
H(13) H 0.2187 0.4295 0.7564 0.019 Uiso 1.00 1 c R
H(14) H 0.3283 0.5199 0.7821 0.017 Uiso 1.00 1 c R

loop_
_atom_site_aniso_label
_atom_site_aniso_U_11
_atom_site_aniso_U_22
_atom_site_aniso_U_33
_atom_site_aniso_U_12
_atom_site_aniso_U_13
_atom_site_aniso_U_23
Pt(1) 0.01040(6) 0.00866(6) 0.01070(6) 0.00003(7) 0.0006(2) 0.0009(2)
Cl(1) 0.0135(3) 0.0218(4) 0.0233(13) -0.0017(3) -0.0003(6) -0.0014(8)
Cl(2) 0.0114(5) 0.0176(5) 0.0253(6) -0.0011(4) 0.0004(4) 0.0006(4)
O(1) 0.0135(11) 0.0131(11) 0.0211(14) 0.0022(9) -0.002(4) 0.001(4)
O(2) 0.0117(11) 0.0140(11) 0.0221(18) 0.0010(9) 0.007(3) -0.002(3)
N(1) 0.0112(19) 0.0160(18) 0.013(2) -0.0021(14) -0.0040(17) 0.0007(15)
N(2) 0.014(2) 0.0092(18) 0.017(2) 0.0022(13) 0.0022(17) 0.0032(16)
C(1) 0.024(2) 0.022(2) 0.024(3) -0.008(2) 0.003(2) -0.009(2)
C(2) 0.022(2) 0.016(2) 0.009(2) 0.0026(18) -0.001(2) -0.0001(19)
C(3) 0.012(2) 0.012(2) 0.006(2) -0.0006(16) 0.0004(18) 0.0005(17)
C(4) 0.0183(18) 0.017(2) 0.017(2) -0.0001(19) 0.0008(15) 0.002(2)
C(5) 0.0186(16) 0.0098(16) 0.008(4) -0.0007(13) 0.001(2) 0.001(2)
C(6) 0.0136(19) 0.021(2) 0.017(2) -0.0052(18) -0.0004(17) 0.0040(19)
C(7) 0.014(2) 0.023(2) 0.012(2) 0.0092(18) 0.0007(19) 0.0005(19)
C(8) 0.027(2) 0.014(2) 0.012(2) 0.0006(19) -0.002(2) -0.0022(17)
C(9) 0.021(2) 0.016(2) 0.022(3) 0.0026(19) -0.002(2) -0.007(2)
C(10) 0.012(2) 0.008(2) 0.022(2) 0.0011(16) -0.000(2) -0.0033(18)
C(11) 0.015(2) 0.014(2) 0.015(2) -0.0008(17) -0.002(2) 0.0035(19)
C(12) 0.0116(19) 0.013(2) 0.0136(19) 0.0032(18) 0.0006(16) 0.0062(18)
C(13) 0.016(2) 0.020(2) 0.011(2) 0.0013(18) -0.0020(15) -0.0019(16)
C(14) 0.0174(19) 0.016(2) 0.014(2) -0.002(2) -0.0023(18) 0.0045(19)
C(15) 0.018(3) 0.0163(19) 0.013(3) 0.005(2) -0.003(2) -0.0005(17)
C(16) 0.017(2) 0.011(2) 0.014(2) 0.0054(18) -0.004(2) -0.0003(18)

loop_
_atom_type_symbol
_atom_type_description
_atom_type_scat_dispersion_real
_atom_type_scat_dispersion_imag
_atom_type_scat_source
C C 0.003 0.002
;
International Tables for Crystallography
(1992, Vol. C, Tables 4.2.6.8 and 6.1.1.4)
;
H H 0.000 0.000
;
International Tables for Crystallography
(1992, Vol. C, Table 6.1.1.4)
;
Cl Cl 0.148 0.159
;
International Tables for Crystallography
(1992, Vol. C, Tables 4.2.6.8 and 6.1.1.4)
;
N N 0.006 0.003
;
International Tables for Crystallography
(1992, Vol. C, Tables 4.2.6.8 and 6.1.1.4)
;
O O 0.011 0.006
;
International Tables for Crystallography
(1992, Vol. C, Tables 4.2.6.8 and 6.1.1.4)
;
Pt Pt -1.703 8.390
;
International Tables for Crystallography
(1992, Vol. C, Tables 4.2.6.8 and 6.1.1.4)
;

loop_
_geom_angle_atom_site_label_1
_geom_angle_atom_site_label_2
_geom_angle_atom_site_label_3
_geom_angle
_geom_angle_publ_flag
O(1) Pt(1) O(2) 178.6(2) yes
O(1) Pt(1) N(1) 92.61(16) yes
O(1) Pt(1) N(2) 87.63(16) yes
O(2) Pt(1) N(1) 86.14(17) yes
O(2) Pt(1) N(2) 93.59(17) yes
N(1) Pt(1) N(2) 177.92(16) yes
Pt(1) O(1) C(4) 126.2(2) yes
Pt(1) O(2) C(12) 125.8(3) yes
Pt(1) N(1) C(1) 119.9(2) yes
Pt(1) N(1) C(2) 123.6(2) yes
C(1) N(1) C(2) 116.5(3) yes
Pt(1) N(2) C(9) 120.2(2) yes
Pt(1) N(2) C(10) 123.5(2) yes
C(9) N(2) C(10) 116.2(3) yes
N(1) C(2) C(3) 128.0(3) yes
C(2) C(3) C(4) 123.8(3) yes
C(2) C(3) C(8) 116.9(3) yes
C(4) C(3) C(8) 119.3(3) yes
O(1) C(4) C(3) 125.0(3) yes
O(1) C(4) C(5) 117.3(3) yes
C(3) C(4) C(5) 117.7(3) yes
C(4) C(5) C(6) 120.6(4) yes
Cl(1) C(6) C(5) 118.9(3) yes
Cl(1) C(6) C(7) 118.6(3) yes
C(5) C(6) C(7) 122.4(3) yes
C(6) C(7) C(8) 117.5(3) yes
C(3) C(8) C(7) 122.4(3) yes
N(2) C(10) C(11) 127.8(3) yes
C(10) C(11) C(12) 124.9(3) yes
C(10) C(11) C(16) 117.3(3) yes
C(12) C(11) C(16) 117.8(3) yes
O(2) C(12) C(11) 124.3(3) yes
O(2) C(12) C(13) 116.5(3) yes
C(11) C(12) C(13) 119.3(3) yes
C(12) C(13) C(14) 119.7(3) yes
Cl(2) C(14) C(13) 117.9(3) yes
Cl(2) C(14) C(15) 119.7(3) yes
C(13) C(14) C(15) 122.4(4) yes
C(14) C(15) C(16) 117.9(4) yes
C(11) C(16) C(15) 122.9(4) yes
N(1) C(1) H(1) 109.4 no
N(1) C(1) H(2) 109.5 no
N(1) C(1) H(3) 109.5 no
H(1) C(1) H(2) 109.5 no
H(1) C(1) H(3) 109.5 no
H(2) C(1) H(3) 109.5 no
N(1) C(2) H(4) 116.0 no
C(3) C(2) H(4) 116.0 no
C(4) C(5) H(5) 119.7 no
C(6) C(5) H(5) 119.7 no
C(6) C(7) H(6) 121.2 no
C(8) C(7) H(6) 121.3 no
C(3) C(8) H(7) 118.8 no
C(7) C(8) H(7) 118.8 no
N(2) C(9) H(8) 109.5 no
N(2) C(9) H(9) 109.5 no
N(2) C(9) H(10) 109.5 no
H(8) C(9) H(9) 109.5 no
H(8) C(9) H(10) 109.5 no
H(9) C(9) H(10) 109.5 no
N(2) C(10) H(11) 116.1 no
C(11) C(10) H(11) 116.1 no
C(12) C(13) H(12) 120.1 no
C(14) C(13) H(12) 120.1 no
C(14) C(15) H(13) 121.1 no
C(16) C(15) H(13) 121.1 no
C(11) C(16) H(14) 118.5 no
C(15) C(16) H(14) 118.5 no

loop_
_geom_bond_atom_site_label_1
_geom_bond_atom_site_label_2
_geom_bond_distance
_geom_bond_publ_flag
Pt(1) O(1) 1.998(2) yes
Pt(1) O(2) 1.998(2) yes
Pt(1) N(1) 2.037(3) yes
Pt(1) N(2) 1.996(3) yes
Cl(1) C(6) 1.750(4) yes
Cl(2) C(14) 1.752(4) yes
O(1) C(4) 1.324(5) yes
O(2) C(12) 1.326(5) yes
N(1) C(1) 1.483(6) yes
N(1) C(2) 1.297(5) yes
N(2) C(9) 1.470(5) yes
N(2) C(10) 1.302(5) yes
C(2) C(3) 1.443(5) yes
C(3) C(4) 1.426(5) yes
C(3) C(8) 1.403(6) yes
C(4) C(5) 1.409(5) yes
C(5) C(6) 1.386(5) yes
C(6) C(7) 1.387(6) yes
C(7) C(8) 1.386(6) yes
C(10) C(11) 1.429(5) yes
C(11) C(12) 1.418(6) yes
C(11) C(16) 1.423(6) yes
C(12) C(13) 1.416(5) yes
C(13) C(14) 1.385(5) yes
C(14) C(15) 1.387(5) yes
C(15) C(16) 1.374(7) yes
C(1) H(1) 0.950 no
C(1) H(2) 0.950 no
C(1) H(3) 0.950 no
C(2) H(4) 0.950 no
C(5) H(5) 0.950 no
C(7) H(6) 0.950 no
C(8) H(7) 0.950 no
C(9) H(8) 0.950 no
C(9) H(9) 0.950 no
C(9) H(10) 0.950 no
C(10) H(11) 0.950 no
C(13) H(12) 0.950 no
C(15) H(13) 0.950 no
C(16) H(14) 0.950 no

loop_
_geom_contact_atom_site_label_1
_geom_contact_atom_site_label_2
_geom_contact_distance
_geom_contact_site_symmetry_2
Pt(1) C(1) 3.060(5) .
Pt(1) C(2) 2.959(4) .
Pt(1) C(3) 3.359(4) .
Pt(1) C(4) 2.977(3) .
Pt(1) C(9) 3.017(4) .
Pt(1) C(10) 2.925(4) .
Pt(1) C(11) 3.325(4) .
Pt(1) C(12) 2.975(3) .
Cl(1) N(2) 3.581(4) 2_654
Cl(1) C(2) 3.518(5) 2_655
Cl(1) C(5) 2.707(3) .
Cl(1) C(7) 2.704(4) .
Cl(1) C(9) 3.570(5) 2_654
Cl(1) C(10) 3.470(4) 3_565
Cl(2) C(13) 2.694(3) .
Cl(2) C(13) 3.536(4) 2_555
Cl(2) C(15) 2.721(4) .
O(1) N(1) 2.917(4) .
O(1) N(2) 2.765(5) .
O(1) C(2) 2.991(6) .
O(1) C(3) 2.440(5) .
O(1) C(5) 2.334(4) .
O(1) C(6) 3.567(9) 2_655
O(1) C(9) 2.752(6) .
O(1) C(16) 3.481(7) 4_664
O(2) N(1) 2.756(5) .
O(2) N(2) 2.912(5) .
O(2) C(1) 2.738(7) .
O(2) C(10) 2.983(6) .
O(2) C(11) 2.426(6) .
O(2) C(13) 2.331(4) .
N(1) O(1) 2.917(4) .
N(1) O(2) 2.756(5) .
N(1) C(3) 2.463(5) .
N(1) C(4) 3.040(5) .
N(2) Cl(1) 3.581(4) 2_655
N(2) O(1) 2.765(5) .
N(2) O(2) 2.912(5) .
N(2) C(11) 2.454(5) .
N(2) C(12) 3.041(5) .
C(1) Pt(1) 3.060(5) .
C(1) O(2) 2.738(7) .
C(1) C(2) 2.366(6) .
C(2) Pt(1) 2.959(4) .
C(2) Cl(1) 3.518(5) 2_654
C(2) O(1) 2.991(6) .
C(2) C(1) 2.366(6) .
C(2) C(4) 2.531(5) .
C(2) C(8) 2.424(6) .
C(3) Pt(1) 3.359(4) .
C(3) O(1) 2.440(5) .
C(3) N(1) 2.463(5) .
C(3) C(5) 2.427(5) .
C(3) C(6) 2.779(5) .
C(3) C(6) 3.487(6) 2_654
C(3) C(7) 2.444(5) .
C(4) Pt(1) 2.977(3) .
C(4) N(1) 3.040(5) .
C(4) C(2) 2.531(5) .
C(4) C(6) 2.428(5) .
C(4) C(7) 2.846(5) .
C(4) C(7) 3.361(6) 2_655
C(4) C(8) 2.442(5) .
C(5) Cl(1) 2.707(3) .
C(5) O(1) 2.334(4) .
C(5) C(3) 2.427(5) .
C(5) C(7) 2.430(6) .
C(5) C(8) 2.769(6) .
C(5) C(8) 3.551(7) 2_655
C(6) O(1) 3.567(9) 2_654
C(6) C(3) 2.779(5) .
C(6) C(3) 3.487(6) 2_655
C(6) C(4) 2.428(5) .
C(6) C(8) 2.370(5) .
C(6) C(8) 3.562(6) 2_655
C(7) Cl(1) 2.704(4) .
C(7) C(3) 2.444(5) .
C(7) C(4) 2.846(5) .
C(7) C(4) 3.361(6) 2_654
C(7) C(5) 2.430(6) .
C(8) C(2) 2.424(6) .
C(8) C(4) 2.442(5) .
C(8) C(5) 2.769(6) .
C(8) C(5) 3.551(7) 2_654
C(8) C(6) 2.370(5) .
C(8) C(6) 3.562(6) 2_654
C(9) Pt(1) 3.017(4) .
C(9) Cl(1) 3.570(5) 2_655
C(9) O(1) 2.752(6) .
C(9) C(10) 2.355(6) .
C(10) Pt(1) 2.925(4) .
C(10) Cl(1) 3.470(4) 3_465
C(10) O(2) 2.983(6) .
C(10) C(9) 2.355(6) .
C(10) C(12) 2.524(5) .
C(10) C(16) 2.436(5) .
C(11) Pt(1) 3.325(4) .
C(11) O(2) 2.426(6) .
C(11) N(2) 2.454(5) .
C(11) C(13) 2.445(6) .
C(11) C(14) 2.796(6) .
C(11) C(15) 2.457(7) .
C(12) Pt(1) 2.975(3) .
C(12) N(2) 3.041(5) .
C(12) C(10) 2.524(5) .
C(12) C(14) 2.422(5) .
C(12) C(15) 2.832(6) .
C(12) C(16) 2.432(6) .
C(13) Cl(2) 2.694(3) .
C(13) Cl(2) 3.536(4) 2_554
C(13) O(2) 2.331(4) .
C(13) C(11) 2.445(6) .
C(13) C(14) 3.590(6) 2_554
C(13) C(15) 2.429(6) .
C(13) C(15) 3.503(6) 2_554
C(13) C(16) 2.773(6) .
C(14) C(11) 2.796(6) .
C(14) C(12) 2.422(5) .
C(14) C(13) 3.590(6) 2_555
C(14) C(15) 3.376(6) 2_554
C(14) C(16) 2.365(6) .
C(15) Cl(2) 2.721(4) .
C(15) C(11) 2.457(7) .
C(15) C(12) 2.832(6) .
C(15) C(13) 2.429(6) .
C(15) C(13) 3.503(6) 2_555
C(15) C(14) 3.376(6) 2_555
C(16) O(1) 3.481(7) 4_665
C(16) C(10) 2.436(5) .
C(16) C(12) 2.432(6) .
C(16) C(13) 2.773(6) .
C(16) C(14) 2.365(6) .
Pt(1) H(1) 3.441 .
Pt(1) H(2) 3.131 4_655
Pt(1) H(3) 3.018 .
Pt(1) H(8) 3.405 .
Pt(1) H(9) 3.509 4_664
Pt(1) H(10) 2.981 .
Pt(1) H(11) 3.083 4_664
Cl(1) H(1) 3.120 3_555
Cl(1) H(5) 2.796 .
Cl(1) H(6) 2.813 .
Cl(1) H(8) 2.843 2_654
Cl(1) H(9) 3.562 3_565
Cl(1) H(11) 3.047 3_565
Cl(1) H(14) 3.444 3_565
Cl(2) H(3) 3.255 2_555
Cl(2) H(4) 3.441 3_455
Cl(2) H(6) 3.427 4_655
Cl(2) H(7) 3.569 3_455
Cl(2) H(7) 3.011 4_655
Cl(2) H(9) 3.191 3_465
Cl(2) H(10) 3.407 3_465
Cl(2) H(12) 2.778 .
Cl(2) H(12) 3.207 2_555
Cl(2) H(13) 2.835 .
O(1) H(5) 2.512 .
O(1) H(8) 2.990 .
O(1) H(10) 2.189 .
O(1) H(11) 3.056 4_664
O(1) H(14) 2.566 4_664
O(2) H(1) 2.929 .
O(2) H(2) 2.823 4_655
O(2) H(3) 2.211 .
O(2) H(4) 3.066 4_655
O(2) H(9) 3.475 4_664
O(2) H(12) 2.511 .
N(1) H(1) 2.009 .
N(1) H(2) 2.010 .
N(1) H(2) 2.965 4_655
N(1) H(3) 2.010 .
N(1) H(4) 1.914 .
N(2) H(8) 1.999 .
N(2) H(8) 3.451 4_664
N(2) H(9) 1.999 .
N(2) H(10) 1.999 .
N(2) H(11) 1.920 .
N(2) H(11) 3.080 4_664
C(1) H(1) 3.141 4_654
C(1) H(2) 3.014 4_655
C(1) H(4) 2.421 .
C(1) H(6) 2.890 3_455
C(2) H(1) 2.797 .
C(2) H(2) 2.448 .
C(2) H(3) 3.097 .
C(2) H(7) 2.553 .
C(3) H(4) 2.045 .
C(3) H(5) 3.291 .
C(3) H(6) 3.302 .
C(3) H(6) 3.512 2_655
C(3) H(7) 2.038 .
C(4) H(4) 3.345 .
C(4) H(5) 2.053 .
C(4) H(5) 3.593 2_654
C(4) H(6) 3.456 2_655
C(4) H(7) 3.295 .
C(4) H(10) 3.342 .
C(4) H(14) 2.901 4_664
C(5) H(5) 3.518 2_654
C(5) H(6) 3.287 .
C(5) H(13) 3.538 4_664
C(5) H(14) 3.424 3_565
C(5) H(14) 3.018 4_664
C(6) H(5) 2.032 .
C(6) H(6) 2.048 .
C(6) H(7) 3.228 .
C(7) H(1) 3.477 3_555
C(7) H(3) 3.356 3_555
C(7) H(5) 3.277 .
C(7) H(7) 2.022 .
C(7) H(7) 3.492 2_655
C(7) H(12) 2.938 3_555
C(8) H(4) 2.525 .
C(8) H(6) 2.046 .
C(8) H(7) 3.479 2_655
C(8) H(12) 2.890 3_555
C(8) H(12) 3.384 4_654
C(9) H(11) 2.415 .
C(9) H(11) 3.248 4_664
C(9) H(13) 3.006 3_565
C(9) H(14) 3.482 4_664
C(10) H(8) 2.770 .
C(10) H(8) 3.243 4_664
C(10) H(9) 2.443 .
C(10) H(10) 3.097 .
C(10) H(10) 3.233 4_665
C(10) H(14) 2.571 .
C(11) H(8) 3.258 4_664
C(11) H(10) 3.399 4_665
C(11) H(11) 2.035 .
C(11) H(12) 3.305 .
C(11) H(13) 3.315 .
C(11) H(14) 2.054 .
C(12) H(3) 3.328 .
C(12) H(4) 3.201 4_655
C(12) H(8) 3.494 4_664
C(12) H(11) 3.336 .
C(12) H(12) 2.064 .
C(12) H(13) 3.494 2_554
C(12) H(14) 3.287 .
C(13) H(4) 3.084 4_655
C(13) H(7) 3.488 3_455
C(13) H(7) 2.838 4_655
C(13) H(13) 3.285 .
C(13) H(13) 3.284 2_554
C(14) H(7) 3.046 4_655
C(14) H(12) 2.035 .
C(14) H(12) 3.433 2_555
C(14) H(13) 2.046 .
C(14) H(13) 3.268 2_554
C(14) H(14) 3.222 .
C(15) H(5) 2.979 3_465
C(15) H(8) 3.515 3_465
C(15) H(10) 3.330 3_465
C(15) H(12) 3.280 .
C(15) H(13) 3.496 2_554
C(15) H(14) 2.010 .
C(16) H(5) 2.825 3_465
C(16) H(5) 3.519 4_665
C(16) H(10) 3.039 4_665
C(16) H(11) 2.535 .
C(16) H(13) 2.034 .
H(1) Pt(1) 3.441 .
H(1) Cl(1) 3.120 3_455
H(1) O(2) 2.929 .
H(1) N(1) 2.009 .
H(1) C(1) 3.141 4_655
H(1) C(2) 2.797 .
H(1) C(7) 3.477 3_455
H(1) H(2) 1.551 .
H(1) H(2) 2.417 4_655
H(1) H(3) 1.551 .
H(1) H(3) 3.200 4_655
H(1) H(4) 2.785 .
H(1) H(4) 3.357 4_655
H(1) H(6) 2.709 3_455
H(2) Pt(1) 3.131 4_654
H(2) O(2) 2.823 4_654
H(2) N(1) 2.010 .
H(2) N(1) 2.965 4_654
H(2) C(1) 3.014 4_654
H(2) C(2) 2.448 .
H(2) H(1) 1.551 .
H(2) H(1) 2.417 4_654
H(2) H(3) 1.551 .
H(2) H(3) 3.302 4_654
H(2) H(4) 2.170 .
H(2) H(6) 3.087 3_455
H(3) Pt(1) 3.018 .
H(3) Cl(2) 3.255 2_554
H(3) O(2) 2.211 .
H(3) N(1) 2.010 .
H(3) C(2) 3.097 .
H(3) C(7) 3.356 3_455
H(3) C(12) 3.328 .
H(3) H(1) 1.551 .
H(3) H(1) 3.200 4_654
H(3) H(2) 1.551 .
H(3) H(2) 3.302 4_655
H(3) H(4) 3.263 .
H(3) H(6) 2.427 3_455
H(3) H(12) 3.257 .
H(4) Cl(2) 3.441 3_555
H(4) O(2) 3.066 4_654
H(4) N(1) 1.914 .
H(4) C(1) 2.421 .
H(4) C(3) 2.045 .
H(4) C(4) 3.345 .
H(4) C(8) 2.525 .
H(4) C(12) 3.201 4_654
H(4) C(13) 3.084 4_654
H(4) H(1) 2.785 .
H(4) H(1) 3.357 4_654
H(4) H(2) 2.170 .
H(4) H(3) 3.263 .
H(4) H(7) 2.288 .
H(4) H(12) 2.885 4_654
H(5) Cl(1) 2.796 .
H(5) O(1) 2.512 .
H(5) C(3) 3.291 .
H(5) C(4) 2.053 .
H(5) C(4) 3.593 2_655
H(5) C(5) 3.518 2_655
H(5) C(6) 2.032 .
H(5) C(7) 3.277 .
H(5) C(15) 2.979 3_565
H(5) C(16) 2.825 3_565
H(5) C(16) 3.519 4_664
H(5) H(10) 3.314 .
H(5) H(13) 2.927 3_565
H(5) H(13) 3.072 4_664
H(5) H(14) 2.620 3_565
H(5) H(14) 2.829 4_664
H(6) Cl(1) 2.813 .
H(6) Cl(2) 3.427 4_654
H(6) C(1) 2.890 3_555
H(6) C(3) 3.302 .
H(6) C(3) 3.512 2_654
H(6) C(4) 3.456 2_654
H(6) C(5) 3.287 .
H(6) C(6) 2.048 .
H(6) C(8) 2.046 .
H(6) H(1) 2.709 3_555
H(6) H(2) 3.087 3_555
H(6) H(3) 2.427 3_555
H(6) H(7) 2.336 .
H(6) H(12) 2.751 3_555
H(7) Cl(2) 3.569 3_555
H(7) Cl(2) 3.011 4_654
H(7) C(2) 2.553 .
H(7) C(3) 2.038 .
H(7) C(4) 3.295 .
H(7) C(6) 3.228 .
H(7) C(7) 2.022 .
H(7) C(7) 3.492 2_654
H(7) C(8) 3.479 2_654
H(7) C(13) 3.488 3_555
H(7) C(13) 2.838 4_654
H(7) C(14) 3.046 4_654
H(7) H(4) 2.288 .
H(7) H(6) 2.336 .
H(7) H(12) 2.661 3_555
H(7) H(12) 2.523 4_654
H(8) Pt(1) 3.405 .
H(8) Cl(1) 2.843 2_655
H(8) O(1) 2.990 .
H(8) N(2) 1.999 .
H(8) N(2) 3.451 4_665
H(8) C(10) 2.770 .
H(8) C(10) 3.243 4_665
H(8) C(11) 3.258 4_665
H(8) C(12) 3.494 4_665
H(8) C(15) 3.515 3_565
H(8) H(9) 1.551 .
H(8) H(10) 1.551 .
H(8) H(11) 2.740 .
H(8) H(13) 2.615 3_565
H(9) Pt(1) 3.509 4_665
H(9) Cl(1) 3.562 3_465
H(9) Cl(2) 3.191 3_565
H(9) O(2) 3.475 4_665
H(9) N(2) 1.999 .
H(9) C(10) 2.443 .
H(9) H(8) 1.551 .
H(9) H(10) 1.551 .
H(9) H(11) 2.182 .
H(9) H(11) 3.433 4_664
H(9) H(13) 3.268 3_565
H(10) Pt(1) 2.981 .
H(10) Cl(2) 3.407 3_565
H(10) O(1) 2.189 .
H(10) N(2) 1.999 .
H(10) C(4) 3.342 .
H(10) C(10) 3.097 .
H(10) C(10) 3.233 4_664
H(10) C(11) 3.399 4_664
H(10) C(15) 3.330 3_565
H(10) C(16) 3.039 4_664
H(10) H(5) 3.314 .
H(10) H(8) 1.551 .
H(10) H(9) 1.551 .
H(10) H(11) 3.273 .
H(10) H(11) 2.757 4_664
H(10) H(13) 2.685 3_565
H(10) H(14) 2.558 4_664
H(11) Pt(1) 3.083 4_665
H(11) Cl(1) 3.047 3_465
H(11) O(1) 3.056 4_665
H(11) N(2) 1.920 .
H(11) N(2) 3.080 4_665
H(11) C(9) 2.415 .
H(11) C(9) 3.248 4_665
H(11) C(11) 2.035 .
H(11) C(12) 3.336 .
H(11) C(16) 2.535 .
H(11) H(8) 2.740 .
H(11) H(9) 2.182 .
H(11) H(9) 3.433 4_665
H(11) H(10) 3.273 .
H(11) H(10) 2.757 4_665
H(11) H(14) 2.304 .
H(12) Cl(2) 2.778 .
H(12) Cl(2) 3.207 2_554
H(12) O(2) 2.511 .
H(12) C(7) 2.938 3_455
H(12) C(8) 2.890 3_455
H(12) C(8) 3.384 4_655
H(12) C(11) 3.305 .
H(12) C(12) 2.064 .
H(12) C(14) 2.035 .
H(12) C(14) 3.433 2_554
H(12) C(15) 3.280 .
H(12) H(3) 3.257 .
H(12) H(4) 2.885 4_655
H(12) H(6) 2.751 3_455
H(12) H(7) 2.661 3_455
H(12) H(7) 2.523 4_655
H(13) Cl(2) 2.835 .
H(13) C(5) 3.538 4_665
H(13) C(9) 3.006 3_465
H(13) C(11) 3.315 .
H(13) C(12) 3.494 2_555
H(13) C(13) 3.285 .
H(13) C(13) 3.284 2_555
H(13) C(14) 2.046 .
H(13) C(14) 3.268 2_555
H(13) C(15) 3.496 2_555
H(13) C(16) 2.034 .
H(13) H(5) 2.927 3_465
H(13) H(5) 3.072 4_665
H(13) H(8) 2.615 3_465
H(13) H(9) 3.268 3_465
H(13) H(10) 2.685 3_465
H(13) H(14) 2.318 .
H(14) Cl(1) 3.444 3_465
H(14) O(1) 2.566 4_665
H(14) C(4) 2.901 4_665
H(14) C(5) 3.424 3_465
H(14) C(5) 3.018 4_665
H(14) C(9) 3.482 4_665
H(14) C(10) 2.571 .
H(14) C(11) 2.054 .
H(14) C(12) 3.287 .
H(14) C(14) 3.222 .
H(14) C(15) 2.010 .
H(14) H(5) 2.620 3_465
H(14) H(5) 2.829 4_665
H(14) H(10) 2.558 4_665
H(14) H(11) 2.304 .
H(14) H(13) 2.318 .

loop_
_geom_torsion_atom_site_label_1
_geom_torsion_atom_site_label_2
_geom_torsion_atom_site_label_3
_geom_torsion_atom_site_label_4
_geom_torsion
O(1) Pt(1) O(2) C(12) -151(9)
O(2) Pt(1) O(1) C(4) -36(10)
O(1) Pt(1) N(1) C(1) -175.1(4)
O(1) Pt(1) N(1) C(2) 4.3(4)
N(1) Pt(1) O(1) C(4) -9.9(6)
O(1) Pt(1) N(2) C(9) 0.2(4)
O(1) Pt(1) N(2) C(10) -178.1(4)
N(2) Pt(1) O(1) C(4) 172.2(6)
O(2) Pt(1) N(1) C(1) 4.3(4)
O(2) Pt(1) N(1) C(2) -176.3(4)
N(1) Pt(1) O(2) C(12) -177.4(6)
O(2) Pt(1) N(2) C(9) -179.1(4)
O(2) Pt(1) N(2) C(10) 2.6(4)
N(2) Pt(1) O(2) C(12) 0.5(6)
N(1) Pt(1) N(2) C(9) -97(3)
N(1) Pt(1) N(2) C(10) 85(4)
N(2) Pt(1) N(1) C(1) -78(4)
N(2) Pt(1) N(1) C(2) 101(3)
Pt(1) O(1) C(4) C(3) 10.3(9)
Pt(1) O(1) C(4) C(5) -170.6(5)
Pt(1) O(2) C(12) C(11) -3.6(9)
Pt(1) O(2) C(12) C(13) 178.0(4)
Pt(1) N(1) C(2) C(3) 1.1(6)
C(1) N(1) C(2) C(3) -179.4(4)
Pt(1) N(2) C(10) C(11) -2.9(7)
C(9) N(2) C(10) C(11) 178.7(4)
N(1) C(2) C(3) C(4) -3.8(7)
N(1) C(2) C(3) C(8) 176.0(4)
C(2) C(3) C(4) O(1) -2.4(7)
C(2) C(3) C(4) C(5) 178.5(5)
C(2) C(3) C(8) C(7) -177.3(4)
C(4) C(3) C(8) C(7) 2.6(6)
C(8) C(3) C(4) O(1) 177.8(5)
C(8) C(3) C(4) C(5) -1.4(6)
O(1) C(4) C(5) C(6) -179.9(5)
C(3) C(4) C(5) C(6) -0.7(8)
C(4) C(5) C(6) Cl(1) -175.0(4)
C(4) C(5) C(6) C(7) 1.8(9)
Cl(1) C(6) C(7) C(8) 176.1(3)
C(5) C(6) C(7) C(8) -0.7(7)
C(6) C(7) C(8) C(3) -1.6(6)
N(2) C(10) C(11) C(12) -0.6(8)
N(2) C(10) C(11) C(16) -178.0(4)
C(10) C(11) C(12) O(2) 4.2(8)
C(10) C(11) C(12) C(13) -177.5(4)
C(10) C(11) C(16) C(15) 178.1(4)
C(12) C(11) C(16) C(15) 0.5(6)
C(16) C(11) C(12) O(2) -178.4(5)
C(16) C(11) C(12) C(13) -0.2(5)
O(2) C(12) C(13) C(14) 179.0(5)
C(11) C(12) C(13) C(14) 0.6(6)
C(12) C(13) C(14) Cl(2) 178.5(3)
C(12) C(13) C(14) C(15) -1.4(6)
Cl(2) C(14) C(15) C(16) -178.1(3)
C(13) C(14) C(15) C(16) 1.7(6)
C(14) C(15) C(16) C(11) -1.3(6)
